data_4325653
loop_
_publ_author_name
'Galina V. Romanenko'
'Ksenia Yu. Maryunina'
'Artem S. Bogomyakov'
'Renad Z. Sagdeev'
'Victor I. Ovcharenko'

_publ_section_title
;
 Relationship between the Thermally Induced Reorientations of Aromatic
 Solvate Molecules in Cu(hfac)2- Nitroxide Breathing Crystals and the
 Character of the Magnetic Anomaly
;
_journal_name_full 'Inorganic Chemistry'
_journal_page_first 6597
_journal_page_last 6609
_journal_paper_doi 10.1021/ic200444e
_journal_volume 50
_journal_year 2011
_chemical_formula_sum 'C28 H27 Cu F15 N4 O6'
_chemical_formula_weight 864.08
_chemical_name_systematic
; 
 ? 
;
_space_group_IT_number 2
_symmetry_cell_setting triclinic
_symmetry_space_group_name_Hall '-P 1'
_symmetry_space_group_name_H-M 'P -1'
_atom_sites_solution_hydrogens geom
_atom_sites_solution_primary direct
_atom_sites_solution_secondary difmap
_audit_creation_method SHELXL-97
_cell_angle_alpha 98.614(4)
_cell_angle_beta 109.029(4)
_cell_angle_gamma 99.544(5)
_cell_formula_units_Z 2
_cell_length_a 10.6489(7)
_cell_length_b 13.1068(8)
_cell_length_c 13.4746(8)
_cell_measurement_reflns_used 2709
_cell_measurement_temperature 105(2)
_cell_measurement_theta_max 21.46
_cell_measurement_theta_min 2.54
_cell_volume 1710.9(2)
_computing_cell_refinement 'Bruker SAINT'
_computing_data_collection 'Bruker APEX2'
_computing_data_reduction 'Bruker SAINT'
_computing_molecular_graphics 'Bruker SHELXTL'
_computing_publication_material 'Bruker SHELXTL'
_computing_structure_refinement 'SHELXL-97 (Sheldrick, 1997)'
_computing_structure_solution 'SHELXS-97 (Sheldrick, 1990)'
_diffrn_ambient_temperature 105(2)
_diffrn_measured_fraction_theta_full 0.987
_diffrn_measured_fraction_theta_max 0.987
_diffrn_measurement_device_type 'Bruker APEX-II CCD'
_diffrn_measurement_method '\f and \w scans'
_diffrn_radiation_monochromator graphite
_diffrn_radiation_source 'fine-focus sealed tube'
_diffrn_radiation_type MoK\a
_diffrn_radiation_wavelength 0.71073
_diffrn_reflns_av_R_equivalents 0.1091
_diffrn_reflns_av_sigmaI/netI 0.1546
_diffrn_reflns_limit_h_max 13
_diffrn_reflns_limit_h_min -13
_diffrn_reflns_limit_k_max 16
_diffrn_reflns_limit_k_min -17
_diffrn_reflns_limit_l_max 17
_diffrn_reflns_limit_l_min -17
_diffrn_reflns_number 26687
_diffrn_reflns_theta_full 27.85
_diffrn_reflns_theta_max 27.85
_diffrn_reflns_theta_min 1.61
_diffrn_standards_number 0
_exptl_absorpt_coefficient_mu 0.767
_exptl_absorpt_correction_T_max 0.4738
_exptl_absorpt_correction_T_min 0.3972
_exptl_absorpt_correction_type multi-scan
_exptl_crystal_colour dark
_exptl_crystal_density_diffrn 1.677
_exptl_crystal_description bulk
_exptl_crystal_F_000 870
_exptl_crystal_size_max 0.42
_exptl_crystal_size_mid 0.20
_exptl_crystal_size_min 0.10
_refine_diff_density_max 0.683
_refine_diff_density_min -0.553
_refine_diff_density_rms 0.074
_refine_ls_extinction_coef 0.0015(3)
_refine_ls_extinction_expression Fc^*^=kFc[1+0.001xFc^2^\l^3^/sin(2\q)]^-1/4^
_refine_ls_extinction_method SHELXL
_refine_ls_goodness_of_fit_ref 0.772
_refine_ls_hydrogen_treatment constr
_refine_ls_matrix_type full
_refine_ls_number_parameters 491
_refine_ls_number_reflns 8033
_refine_ls_number_restraints 0
_refine_ls_restrained_S_all 0.772
_refine_ls_R_factor_all 0.1206
_refine_ls_R_factor_gt 0.0471
_refine_ls_shift/su_max 0.000
_refine_ls_shift/su_mean 0.000
_refine_ls_structure_factor_coef Fsqd
_refine_ls_weighting_details 'calc w=1/[\s^2^(Fo^2^)+(0.0324P)^2^+0.0000P] where P=(Fo^2^+2Fc^2^)/3'
_refine_ls_weighting_scheme calc
_refine_ls_wR_factor_gt 0.0846
_refine_ls_wR_factor_ref 0.1001
_reflns_number_gt 3729
_reflns_number_total 8033
_reflns_threshold_expression >2sigma(I)
_cod_data_source_file ic200444e_si_002_58.cif
_cod_data_source_block f3f3105
_cod_original_cell_volume 1710.88(18)
_cod_database_code 4325653

loop_
_symmetry_equiv_pos_as_xyz
'x, y, z'
'-x, -y, -z'

loop_
_atom_site_label
_atom_site_type_symbol
_atom_site_fract_x
_atom_site_fract_y
_atom_site_fract_z
_atom_site_U_iso_or_equiv
_atom_site_adp_type
_atom_site_occupancy
_atom_site_symmetry_multiplicity
_atom_site_calc_flag
_atom_site_refinement_flags
Cu1 Cu 0.5000 0.5000 0.5000 0.02526(17) Uani 1 2 d S
O1 O 0.3526(2) 0.36830(18) 0.46661(18) 0.0369(6) Uani 1 1 d .
C1 C 0.1759(4) 0.2435(3) 0.4755(3) 0.0431(10) Uani 1 1 d .
F1 F 0.2528(3) 0.1861(2) 0.5238(3) 0.1166(13) Uani 1 1 d .
F2 F 0.1287(3) 0.2018(2) 0.3728(2) 0.1161(13) Uani 1 1 d .
F3 F 0.0701(2) 0.23096(16) 0.5057(2) 0.0628(7) Uani 1 1 d .
C2 C 0.2541(3) 0.3584(3) 0.4988(3) 0.0320(9) Uani 1 1 d .
C3 C 0.2112(4) 0.4364(3) 0.5523(3) 0.0367(9) Uani 1 1 d .
H3A H 0.1359 0.4165 0.5740 0.044 Uiso 1 1 calc R
C4 C 0.2752(4) 0.5428(3) 0.5750(3) 0.0342(9) Uani 1 1 d .
C5 C 0.2238(4) 0.6218(3) 0.6382(4) 0.0486(11) Uani 1 1 d .
F4 F 0.3226(3) 0.67108(19) 0.73063(19) 0.0752(8) Uani 1 1 d .
F5 F 0.1917(3) 0.69761(19) 0.5873(2) 0.0739(8) Uani 1 1 d .
F6 F 0.1177(3) 0.58058(19) 0.6593(3) 0.1119(12) Uani 1 1 d .
O2 O 0.3729(2) 0.58542(18) 0.55187(18) 0.0378(6) Uani 1 1 d .
Cu2 Cu 0.0000 0.0000 0.0000 0.02641(17) Uani 1 2 d S
O3 O -0.0102(2) 0.05641(15) -0.12998(17) 0.0269(5) Uani 1 1 d .
C6 C 0.0107(4) 0.0696(3) -0.2949(3) 0.0371(9) Uani 1 1 d .
F7 F -0.1228(2) 0.06340(18) -0.33488(16) 0.0579(7) Uani 1 1 d .
F8 F 0.0719(2) 0.17201(16) -0.27774(16) 0.0516(6) Uani 1 1 d .
F9 F 0.0433(2) 0.01724(16) -0.37180(16) 0.0524(6) Uani 1 1 d .
C7 C 0.0521(3) 0.0303(2) -0.1909(3) 0.0279(8) Uani 1 1 d .
C8 C 0.1522(3) -0.0283(2) -0.1739(3) 0.0277(8) Uani 1 1 d .
H8A H 0.1907 -0.0431 -0.2274 0.033 Uiso 1 1 calc R
C9 C 0.1962(3) -0.0653(2) -0.0809(3) 0.0267(8) Uani 1 1 d .
C10 C 0.3103(4) -0.1262(3) -0.0644(3) 0.0320(9) Uani 1 1 d .
F10 F 0.36664(19) -0.12433(15) -0.13892(16) 0.0436(5) Uani 1 1 d .
F11 F 0.4089(2) -0.08698(17) 0.03132(16) 0.0507(6) Uani 1 1 d .
F12 F 0.2609(2) -0.22781(15) -0.06822(17) 0.0469(6) Uani 1 1 d .
O4 O 0.1544(2) -0.05837(16) -0.00318(17) 0.0267(5) Uani 1 1 d .
O01 O 0.4381(2) 0.51496(16) 0.33971(19) 0.0350(6) Uani 1 1 d .
N1 N 0.3191(3) 0.5296(2) 0.2866(2) 0.0320(7) Uani 1 1 d .
C01 C 0.2986(4) 0.6371(3) 0.2684(3) 0.0342(9) Uani 1 1 d .
C02 C 0.3608(4) 0.6575(3) 0.1843(3) 0.0494(11) Uani 1 1 d .
H02A H 0.4604 0.6712 0.2169 0.074 Uiso 1 1 calc R
H02B H 0.3348 0.7192 0.1573 0.074 Uiso 1 1 calc R
H02C H 0.3272 0.5952 0.1246 0.074 Uiso 1 1 calc R
C03 C 0.3701(3) 0.7221(2) 0.3707(3) 0.0367(9) Uani 1 1 d .
H03A H 0.4691 0.7308 0.3916 0.055 Uiso 1 1 calc R
H03B H 0.3416 0.7012 0.4283 0.055 Uiso 1 1 calc R
H03C H 0.3459 0.7893 0.3583 0.055 Uiso 1 1 calc R
C04 C 0.1404(3) 0.6143(2) 0.2246(3) 0.0303(8) Uani 1 1 d .
C05 C 0.0782(4) 0.6719(3) 0.1385(3) 0.0426(10) Uani 1 1 d .
H05A H -0.0214 0.6528 0.1162 0.064 Uiso 1 1 calc R
H05B H 0.1046 0.6516 0.0764 0.064 Uiso 1 1 calc R
H05C H 0.1112 0.7485 0.1671 0.064 Uiso 1 1 calc R
C06 C 0.0810(3) 0.6281(3) 0.3140(3) 0.0358(9) Uani 1 1 d .
H06A H -0.0188 0.6127 0.2818 0.054 Uiso 1 1 calc R
H06B H 0.1155 0.7012 0.3562 0.054 Uiso 1 1 calc R
H06C H 0.1084 0.5791 0.3610 0.054 Uiso 1 1 calc R
N2 N 0.1046(3) 0.4969(2) 0.1792(2) 0.0304(7) Uani 1 1 d .
O02 O -0.0151(2) 0.44680(17) 0.11702(19) 0.0392(6) Uani 1 1 d .
C07 C 0.2106(3) 0.4517(2) 0.2217(3) 0.0274(8) Uani 1 1 d .
C08 C 0.2076(3) 0.3410(2) 0.1983(3) 0.0262(8) Uani 1 1 d .
C09 C 0.0993(3) 0.2579(2) 0.1276(3) 0.0287(8) Uani 1 1 d .
H09A H 0.0119 0.2668 0.0868 0.034 Uiso 1 1 calc R
N3 N 0.1351(3) 0.1656(2) 0.1252(2) 0.0271(7) Uani 1 1 d .
N4 N 0.2675(3) 0.18891(19) 0.1946(2) 0.0267(7) Uani 1 1 d .
C041 C 0.3398(3) 0.1023(2) 0.2100(3) 0.0287(8) Uani 1 1 d .
H04A H 0.3801 0.0916 0.1536 0.034 Uiso 1 1 calc R
H04B H 0.2726 0.0360 0.1999 0.034 Uiso 1 1 calc R
C042 C 0.4501(3) 0.1214(3) 0.3173(3) 0.0367(9) Uani 1 1 d .
H04C H 0.4116 0.1332 0.3746 0.044 Uiso 1 1 calc R
H04D H 0.5203 0.1858 0.3273 0.044 Uiso 1 1 calc R
C043 C 0.5155(4) 0.0256(3) 0.3257(3) 0.0371(9) Uani 1 1 d .
H04E H 0.4461 -0.0368 0.3216 0.044 Uiso 1 1 calc R
H04F H 0.5443 0.0099 0.2633 0.044 Uiso 1 1 calc R
C044 C 0.6381(4) 0.0420(3) 0.4284(3) 0.0658(14) Uani 1 1 d .
H04G H 0.6749 -0.0217 0.4284 0.099 Uiso 1 1 calc R
H04H H 0.6101 0.0556 0.4906 0.099 Uiso 1 1 calc R
H04I H 0.7084 0.1027 0.4323 0.099 Uiso 1 1 calc R
C010 C 0.3136(3) 0.2923(2) 0.2388(3) 0.0282(8) Uani 1 1 d .
H01A H 0.4025 0.3262 0.2888 0.034 Uiso 1 1 calc R
C1S C 0.3707(4) 0.2799(3) -0.0373(3) 0.0373(9) Uani 1 1 d .
F1S F 0.2383(2) 0.26455(15) -0.04902(17) 0.0472(6) Uani 1 1 d .
F2S F 0.3757(2) 0.22461(15) -0.12753(18) 0.0544(6) Uani 1 1 d .
F3S F 0.4296(2) 0.23332(15) 0.04222(18) 0.0501(6) Uani 1 1 d .
C2S C 0.4376(3) 0.3951(3) -0.0161(3) 0.0300(8) Uani 1 1 d .
C3S C 0.3686(4) 0.4619(3) -0.0700(3) 0.0398(10) Uani 1 1 d .
H3SA H 0.2771 0.4353 -0.1185 0.048 Uiso 1 1 calc R
C4S C 0.4302(4) 0.5663(3) -0.0547(3) 0.0400(10) Uani 1 1 d .
H4SA H 0.3819 0.6117 -0.0928 0.060 Uiso 1 1 calc R

loop_
_atom_site_aniso_label
_atom_site_aniso_U_11
_atom_site_aniso_U_22
_atom_site_aniso_U_33
_atom_site_aniso_U_23
_atom_site_aniso_U_13
_atom_site_aniso_U_12
Cu1 0.0239(3) 0.0213(3) 0.0276(4) -0.0005(3) 0.0074(3) 0.0062(3)
O1 0.0324(14) 0.0429(15) 0.0328(15) 0.0014(12) 0.0112(12) 0.0090(12)
C1 0.040(2) 0.038(2) 0.050(3) 0.004(2) 0.019(2) 0.008(2)
F1 0.0578(18) 0.0479(17) 0.233(4) 0.056(2) 0.025(2) 0.0172(15)
F2 0.157(3) 0.085(2) 0.065(2) -0.0377(16) 0.059(2) -0.071(2)
F3 0.0653(16) 0.0371(13) 0.095(2) 0.0063(13) 0.0493(15) 0.0024(12)
C2 0.029(2) 0.040(2) 0.021(2) 0.0053(17) 0.0032(17) 0.0064(18)
C3 0.038(2) 0.036(2) 0.039(2) 0.0055(18) 0.0197(19) 0.0048(18)
C4 0.036(2) 0.038(2) 0.024(2) 0.0064(17) 0.0045(18) 0.0098(19)
C5 0.056(3) 0.035(2) 0.050(3) 0.008(2) 0.016(2) 0.006(2)
F4 0.101(2) 0.0732(18) 0.0417(15) -0.0051(14) 0.0148(15) 0.0324(16)
F5 0.099(2) 0.0557(16) 0.0697(18) 0.0178(14) 0.0189(15) 0.0442(15)
F6 0.130(3) 0.0432(16) 0.202(3) -0.0104(18) 0.135(3) 0.0057(16)
O2 0.0347(15) 0.0372(15) 0.0386(16) 0.0127(12) 0.0094(13) 0.0042(12)
Cu2 0.0280(4) 0.0242(3) 0.0276(4) 0.0020(3) 0.0095(3) 0.0116(3)
O3 0.0302(13) 0.0220(12) 0.0293(14) 0.0016(10) 0.0116(11) 0.0104(10)
C6 0.043(2) 0.039(2) 0.034(2) 0.0078(19) 0.017(2) 0.018(2)
F7 0.0432(14) 0.0944(19) 0.0375(14) 0.0219(13) 0.0076(11) 0.0268(13)
F8 0.0774(16) 0.0342(12) 0.0493(14) 0.0149(11) 0.0257(13) 0.0175(12)
F9 0.0852(17) 0.0534(14) 0.0361(13) 0.0131(11) 0.0331(13) 0.0367(13)
C7 0.030(2) 0.0231(18) 0.025(2) -0.0001(15) 0.0052(16) 0.0032(16)
C8 0.030(2) 0.0282(19) 0.027(2) 0.0028(16) 0.0128(16) 0.0107(16)
C9 0.0237(19) 0.0195(17) 0.029(2) -0.0052(16) 0.0044(17) 0.0049(15)
C10 0.033(2) 0.030(2) 0.035(2) 0.0028(17) 0.0121(19) 0.0130(17)
F10 0.0443(13) 0.0502(13) 0.0509(14) 0.0125(11) 0.0286(11) 0.0253(11)
F11 0.0378(13) 0.0628(15) 0.0410(14) -0.0081(11) 0.0012(11) 0.0271(11)
F12 0.0484(13) 0.0311(12) 0.0734(16) 0.0145(11) 0.0299(12) 0.0229(10)
O4 0.0251(13) 0.0263(13) 0.0261(14) 0.0002(10) 0.0065(11) 0.0099(10)
O01 0.0263(14) 0.0267(13) 0.0499(17) -0.0029(12) 0.0142(12) 0.0090(11)
N1 0.0342(18) 0.0184(15) 0.046(2) 0.0002(14) 0.0200(16) 0.0070(14)
C01 0.044(2) 0.0217(18) 0.044(2) 0.0067(17) 0.024(2) 0.0121(17)
C02 0.069(3) 0.030(2) 0.064(3) 0.007(2) 0.044(2) 0.010(2)
C03 0.044(2) 0.0212(18) 0.044(2) 0.0015(17) 0.0157(19) 0.0097(17)
C04 0.044(2) 0.0158(17) 0.031(2) 0.0001(15) 0.0140(18) 0.0111(16)
C05 0.067(3) 0.030(2) 0.036(2) 0.0056(18) 0.021(2) 0.020(2)
C06 0.047(2) 0.0266(19) 0.037(2) 0.0020(17) 0.0183(19) 0.0137(17)
N2 0.0346(18) 0.0238(16) 0.0297(18) 0.0007(13) 0.0086(15) 0.0097(14)
O02 0.0407(15) 0.0324(14) 0.0370(16) -0.0022(12) 0.0054(13) 0.0145(12)
C07 0.0265(19) 0.0237(18) 0.032(2) 0.0018(16) 0.0112(17) 0.0094(16)
C08 0.0284(19) 0.0190(17) 0.034(2) 0.0015(15) 0.0135(17) 0.0110(15)
C09 0.031(2) 0.0263(19) 0.029(2) 0.0030(16) 0.0112(17) 0.0094(16)
N3 0.0245(16) 0.0225(15) 0.0296(17) 0.0010(13) 0.0046(13) 0.0075(13)
N4 0.0261(16) 0.0206(15) 0.0274(17) -0.0032(13) 0.0042(13) 0.0085(13)
C041 0.0268(19) 0.0209(18) 0.036(2) 0.0010(16) 0.0079(17) 0.0109(15)
C042 0.042(2) 0.029(2) 0.032(2) -0.0004(17) 0.0054(18) 0.0110(17)
C043 0.047(2) 0.026(2) 0.036(2) 0.0055(17) 0.0102(19) 0.0154(18)
C044 0.074(3) 0.044(3) 0.057(3) 0.004(2) -0.011(2) 0.030(2)
C010 0.0282(19) 0.0226(18) 0.028(2) -0.0038(15) 0.0082(16) 0.0025(16)
C1S 0.035(2) 0.042(2) 0.042(3) 0.008(2) 0.022(2) 0.0119(19)
F1S 0.0382(13) 0.0408(13) 0.0651(16) 0.0085(11) 0.0243(12) 0.0072(10)
F2S 0.0671(16) 0.0389(13) 0.0599(15) -0.0063(11) 0.0382(13) 0.0038(11)
F3S 0.0543(14) 0.0400(13) 0.0665(16) 0.0234(12) 0.0262(13) 0.0193(11)
C2S 0.033(2) 0.030(2) 0.031(2) 0.0023(17) 0.0149(17) 0.0119(17)
C3S 0.032(2) 0.037(2) 0.039(2) 0.0040(19) 0.0009(18) 0.0066(19)
C4S 0.042(2) 0.034(2) 0.044(2) 0.0153(19) 0.009(2) 0.0154(19)

loop_
_atom_type_symbol
_atom_type_description
_atom_type_scat_dispersion_real
_atom_type_scat_dispersion_imag
_atom_type_scat_source
C C 0.0033 0.0016 'International Tables Vol C Tables 4.2.6.8 and 6.1.1.4'
H H 0.0000 0.0000 'International Tables Vol C Tables 4.2.6.8 and 6.1.1.4'
N N 0.0061 0.0033 'International Tables Vol C Tables 4.2.6.8 and 6.1.1.4'
O O 0.0106 0.0060 'International Tables Vol C Tables 4.2.6.8 and 6.1.1.4'
F F 0.0171 0.0103 'International Tables Vol C Tables 4.2.6.8 and 6.1.1.4'
Cu Cu 0.3201 1.2651 'International Tables Vol C Tables 4.2.6.8 and 6.1.1.4'

loop_
_geom_angle_atom_site_label_1
_geom_angle_atom_site_label_2
_geom_angle_atom_site_label_3
_geom_angle
_geom_angle_site_symmetry_1
_geom_angle_site_symmetry_3
O1 Cu1 O1 180.0 . 2_666
O1 Cu1 O01 87.05(9) . 2_666
O1 Cu1 O01 92.95(9) 2_666 2_666
O1 Cu1 O01 92.95(9) . .
O1 Cu1 O01 87.05(9) 2_666 .
O01 Cu1 O01 180.000(1) 2_666 .
O1 Cu1 O2 92.64(9) . 2_666
O1 Cu1 O2 87.36(9) 2_666 2_666
O01 Cu1 O2 99.01(9) 2_666 2_666
O01 Cu1 O2 80.99(9) . 2_666
O1 Cu1 O2 87.36(9) . .
O1 Cu1 O2 92.64(9) 2_666 .
O01 Cu1 O2 80.98(9) 2_666 .
O01 Cu1 O2 99.02(9) . .
O2 Cu1 O2 180.00(10) 2_666 .
C2 O1 Cu1 126.8(2) . .
F1 C1 F2 107.9(4) . .
F1 C1 F3 105.8(4) . .
F2 C1 F3 105.8(3) . .
F1 C1 C2 111.4(3) . .
F2 C1 C2 110.9(3) . .
F3 C1 C2 114.6(3) . .
O1 C2 C3 128.7(3) . .
O1 C2 C1 113.2(3) . .
C3 C2 C1 118.1(3) . .
C2 C3 C4 121.8(3) . .
O2 C4 C3 129.2(3) . .
O2 C4 C5 113.2(3) . .
C3 C4 C5 117.6(3) . .
F6 C5 F5 107.2(4) . .
F6 C5 F4 108.0(4) . .
F5 C5 F4 105.0(3) . .
F6 C5 C4 114.9(3) . .
F5 C5 C4 111.3(3) . .
F4 C5 C4 109.8(3) . .
C4 O2 Cu1 123.3(2) . .
O4 Cu2 O4 180.0 2 .
O4 Cu2 O3 87.87(9) 2 .
O4 Cu2 O3 92.13(9) . .
O4 Cu2 O3 92.13(9) 2 2
O4 Cu2 O3 87.87(9) . 2
O3 Cu2 O3 180.0 . 2
O4 Cu2 N3 95.54(8) 2 2
O4 Cu2 N3 84.46(8) . 2
O3 Cu2 N3 85.48(8) . 2
O3 Cu2 N3 94.52(8) 2 2
O4 Cu2 N3 84.46(8) 2 .
O4 Cu2 N3 95.55(8) . .
O3 Cu2 N3 94.52(8) . .
O3 Cu2 N3 85.48(8) 2 .
N3 Cu2 N3 180.0 2 .
C7 O3 Cu2 123.6(2) . .
F9 C6 F7 107.3(3) . .
F9 C6 F8 106.7(3) . .
F7 C6 F8 106.4(3) . .
F9 C6 C7 113.7(3) . .
F7 C6 C7 111.9(3) . .
F8 C6 C7 110.6(3) . .
O3 C7 C8 128.1(3) . .
O3 C7 C6 114.0(3) . .
C8 C7 C6 117.9(3) . .
C9 C8 C7 121.2(3) . .
O4 C9 C8 129.1(3) . .
O4 C9 C10 111.7(3) . .
C8 C9 C10 119.1(3) . .
F11 C10 F10 108.0(3) . .
F11 C10 F12 107.2(3) . .
F10 C10 F12 107.1(3) . .
F11 C10 C9 111.2(3) . .
F10 C10 C9 112.9(3) . .
F12 C10 C9 110.2(3) . .
C9 O4 Cu2 124.3(2) . .
N1 O01 Cu1 123.98(19) . .
O01 N1 C07 124.9(3) . .
O01 N1 C01 121.9(3) . .
C07 N1 C01 111.5(3) . .
N1 C01 C03 111.6(3) . .
N1 C01 C02 104.8(3) . .
C03 C01 C02 110.2(3) . .
N1 C01 C04 100.2(2) . .
C03 C01 C04 115.7(3) . .
C02 C01 C04 113.5(3) . .
N2 C04 C05 110.5(3) . .
N2 C04 C06 105.2(3) . .
C05 C04 C06 110.9(3) . .
N2 C04 C01 100.9(2) . .
C05 C04 C01 115.4(3) . .
C06 C04 C01 113.0(3) . .
O02 N2 C07 125.4(3) . .
O02 N2 C04 122.6(3) . .
C07 N2 C04 111.7(3) . .
N1 C07 N2 108.2(3) . .
N1 C07 C08 126.3(3) . .
N2 C07 C08 125.5(3) . .
C010 C08 C09 104.6(3) . .
C010 C08 C07 127.2(3) . .
C09 C08 C07 128.2(3) . .
N3 C09 C08 111.1(3) . .
C09 N3 N4 105.1(2) . .
C09 N3 Cu2 125.2(2) . .
N4 N3 Cu2 129.03(19) . .
C010 N4 N3 111.9(3) . .
C010 N4 C041 129.1(3) . .
N3 N4 C041 119.0(2) . .
N4 C041 C042 114.2(3) . .
C041 C042 C043 109.9(3) . .
C044 C043 C042 113.7(3) . .
N4 C010 C08 107.3(3) . .
F3S C1S F2S 106.5(3) . .
F3S C1S F1S 106.5(3) . .
F2S C1S F1S 106.6(3) . .
F3S C1S C2S 112.7(3) . .
F2S C1S C2S 111.8(3) . .
F1S C1S C2S 112.3(3) . .
C3S C2S C4S 119.6(3) . 2_665
C3S C2S C1S 120.2(3) . .
C4S C2S C1S 120.2(3) 2_665 .
C4S C3S C2S 120.9(3) . .
C3S C4S C2S 119.5(3) . 2_665

loop_
_geom_bond_atom_site_label_1
_geom_bond_atom_site_label_2
_geom_bond_distance
_geom_bond_site_symmetry_2
Cu1 O1 2.013(2) .
Cu1 O1 2.013(2) 2_666
Cu1 O01 2.093(2) 2_666
Cu1 O01 2.093(2) .
Cu1 O2 2.112(2) 2_666
Cu1 O2 2.112(2) .
O1 C2 1.255(4) .
C1 F1 1.290(4) .
C1 F2 1.302(4) .
C1 F3 1.311(4) .
C1 C2 1.528(5) .
C2 C3 1.386(4) .
C3 C4 1.386(4) .
C4 O2 1.250(4) .
C4 C5 1.525(5) .
C5 F6 1.304(4) .
C5 F5 1.319(4) .
C5 F4 1.325(4) .
Cu2 O4 1.935(2) 2
Cu2 O4 1.935(2) .
Cu2 O3 1.979(2) .
Cu2 O3 1.979(2) 2
Cu2 N3 2.432(2) 2
Cu2 N3 2.432(2) .
O3 C7 1.256(3) .
C6 F9 1.328(4) .
C6 F7 1.329(4) .
C6 F8 1.342(4) .
C6 C7 1.521(5) .
C7 C8 1.394(4) .
C8 C9 1.378(4) .
C9 O4 1.262(4) .
C9 C10 1.537(4) .
C10 F11 1.330(4) .
C10 F10 1.328(4) .
C10 F12 1.335(4) .
O01 N1 1.298(3) .
N1 C07 1.350(4) .
N1 C01 1.505(4) .
C01 C03 1.515(4) .
C01 C02 1.522(4) .
C01 C04 1.551(5) .
C04 N2 1.503(4) .
C04 C05 1.509(5) .
C04 C06 1.534(4) .
N2 O02 1.272(3) .
N2 C07 1.361(4) .
C07 C08 1.431(4) .
C08 C010 1.385(4) .
C08 C09 1.407(4) .
C09 N3 1.326(4) .
N3 N4 1.367(3) .
N4 C010 1.334(4) .
N4 C041 1.477(4) .
C041 C042 1.490(4) .
C042 C043 1.535(4) .
C043 C044 1.518(5) .
C1S F3S 1.341(4) .
C1S F2S 1.340(4) .
C1S F1S 1.343(4) .
C1S C2S 1.500(5) .
C2S C3S 1.375(5) .
C2S C4S 1.376(4) 2_665
C3S C4S 1.369(4) .
C4S C2S 1.376(4) 2_665
